data_7025248
loop_
_publ_author_name
'Katoh, Keiichi'
'Komeda, Tadahiro'
'Yamashita, Masahiro'

_publ_section_title
;
 Surface morphologies, electronic structures, and Kondo effect of
 lanthanide(III)-phthalocyanine molecules on Au(111) by using STM, STS and
 FET properties for next generation devices.
;
_journal_issue 20
_journal_name_full 'Dalton transactions (Cambridge, England : 2003)'
_journal_page_first 4708
_journal_page_last 4723
_journal_paper_doi 10.1039/b926121d
_journal_volume 39
_journal_year 2010
_chemical_absolute_configuration 'CHOOSE rm ad rmad syn or unk'
_chemical_formula_moiety 'C64 H32 N16 Tb '
_chemical_formula_sum 'C64 H32 N16 Tb'
_chemical_formula_weight 1183.99
_space_group_IT_number 19
_symmetry_cell_setting orthorhombic
_symmetry_Int_Tables_number 19
_symmetry_space_group_name_Hall 'P 2ac 2ab'
_symmetry_space_group_name_H-M 'P 21 21 21'
_audit_creation_date 2008-10-17
_audit_creation_method 'by CrystalStructure 3.8'
_cell_angle_alpha 90.0000
_cell_angle_beta 90.0000
_cell_angle_gamma 90.0000
_cell_formula_units_Z 4
_cell_length_a 8.8200(4)
_cell_length_b 10.6264(4)
_cell_length_c 50.784(2)
_cell_measurement_reflns_used 4585
_cell_measurement_temperature 93.1
_cell_measurement_theta_max 27.5
_cell_measurement_theta_min 3.0
_cell_volume 4759.7(3)
_computing_cell_refinement CrystalClear
_computing_data_collection CrystalClear
_computing_data_reduction CrystalStructure
_computing_publication_material 'CrystalStructure 3.8'
_computing_structure_refinement SHELXL
_computing_structure_solution SIR97
_diffrn_detector_area_resol_mean 7.31
_diffrn_measured_fraction_theta_full 0.986
_diffrn_measured_fraction_theta_max 0.986
_diffrn_measurement_device_type 'Rigaku Saturn'
_diffrn_measurement_method \w
_diffrn_radiation_type 'Mo K\a'
_diffrn_radiation_wavelength 0.71070
_diffrn_reflns_av_R_equivalents 0.067
_diffrn_reflns_limit_h_max 8
_diffrn_reflns_limit_h_min -11
_diffrn_reflns_limit_k_max 13
_diffrn_reflns_limit_k_min -13
_diffrn_reflns_limit_l_max 65
_diffrn_reflns_limit_l_min -65
_diffrn_reflns_number 30110
_diffrn_reflns_theta_full 27.48
_diffrn_reflns_theta_max 27.48
_exptl_absorpt_coefficient_mu 1.549
_exptl_absorpt_correction_T_max 0.734
_exptl_absorpt_correction_T_min 0.657
_exptl_absorpt_correction_type multi-scan
_exptl_absorpt_process_details 'Jacobson, R. (1998) Private communication'
_exptl_crystal_colour green
_exptl_crystal_density_diffrn 1.652
_exptl_crystal_density_method 'not measured'
_exptl_crystal_description needle
_exptl_crystal_F_000 2372.00
_exptl_crystal_size_max 0.30
_exptl_crystal_size_mid 0.10
_exptl_crystal_size_min 0.020
_refine_diff_density_max 3.06
_refine_diff_density_min -1.70
_refine_ls_abs_structure_details 'Flack, H. D. (1983), Acta Cryst. A39, 876-881. 4677 Friedel Pairs'
_refine_ls_abs_structure_Flack -0.030(14)
_refine_ls_extinction_method none
_refine_ls_goodness_of_fit_ref 1.156
_refine_ls_hydrogen_treatment refall
_refine_ls_number_parameters 731
_refine_ls_number_reflns 10676
_refine_ls_R_factor_gt 0.0608
_refine_ls_shift/su_max 0.0030
_refine_ls_structure_factor_coef Fsqd
_refine_ls_weighting_details 'w = 1/[\s^2^(Fo^2^)+(0.0403P)^2^+5.7525P] where P=(Fo^2^+2Fc^2^)/3'
_refine_ls_weighting_scheme calc
_refine_ls_wR_factor_ref 0.1333
_reflns_number_gt 9167
_reflns_number_total 10676
_reflns_threshold_expression F^2^>2.0\s(F^2^)
_cod_data_source_file b926121d.txt
_cod_data_source_block '__TbPc2_2'
_cod_original_formula_sum 'C64 H32 N16 Tb '
_cod_database_code 7025248

loop_
_symmetry_equiv_pos_site_id
_symmetry_equiv_pos_as_xyz
1 +X,+Y,+Z
2 1/2+X,1/2-Y,-Z
3 -X,1/2+Y,1/2-Z
4 1/2-X,-Y,1/2+Z

loop_
_atom_site_label
_atom_site_type_symbol
_atom_site_fract_x
_atom_site_fract_y
_atom_site_fract_z
_atom_site_U_iso_or_equiv
_atom_site_adp_type
_atom_site_occupancy
_atom_site_symmetry_multiplicity
_atom_site_calc_flag
_atom_site_refinement_flags
Tb(1) Tb 0.21281(4) 0.42940(3) 0.875725(7) 0.02229(8) Uani 1.00 1 d .
N(1) N 0.0066(6) 0.4774(5) 0.84574(12) 0.0246(13) Uani 1.00 1 d .
N(2) N 0.1271(7) 0.6385(5) 0.81898(12) 0.0260(14) Uani 1.00 1 d .
N(3) N 0.2184(8) 0.6487(5) 0.86403(11) 0.0246(12) Uani 1.00 1 d .
N(4) N 0.3295(6) 0.7418(5) 0.90337(11) 0.0242(13) Uani 1.00 1 d .
N(5) N 0.1850(6) 0.5538(5) 0.91506(11) 0.0217(12) Uani 1.00 1 d .
N(6) N 0.0441(6) 0.4078(5) 0.94245(12) 0.0245(13) Uani 1.00 1 d .
N(7) N -0.0254(7) 0.3835(5) 0.89630(12) 0.0263(13) Uani 1.00 1 d .
N(8) N -0.1734(6) 0.3146(5) 0.85829(11) 0.0251(14) Uani 1.00 1 d .
N(9) N 0.1800(7) 0.2247(5) 0.85627(11) 0.0243(14) Uani 1.00 1 d .
N(10) N 0.1209(7) 0.0972(5) 0.89448(12) 0.0286(14) Uani 1.00 1 d .
N(11) N 0.2926(8) 0.2677(5) 0.90633(11) 0.0263(12) Uani 1.00 1 d .
N(12) N 0.4742(7) 0.3874(5) 0.93258(12) 0.0270(14) Uani 1.00 1 d .
N(13) N 0.4755(6) 0.4603(5) 0.88687(11) 0.0245(13) Uani 1.00 1 d .
N(14) N 0.5667(6) 0.5651(6) 0.84724(11) 0.0238(12) Uani 1.00 1 d .
N(15) N 0.3649(7) 0.4154(5) 0.83662(10) 0.0232(12) Uani 1.00 1 d .
N(16) N 0.2071(8) 0.2795(5) 0.80966(11) 0.0250(12) Uani 1.00 1 d .
C(1) C -0.1060(8) 0.3928(6) 0.84107(14) 0.0229(15) Uani 1.00 1 d .
C(2) C -0.1504(8) 0.3958(6) 0.81294(14) 0.0229(15) Uani 1.00 1 d .
C(3) C -0.2433(9) 0.3204(6) 0.79773(14) 0.0307(19) Uani 1.00 1 d .
C(4) C -0.2457(9) 0.3432(7) 0.77048(14) 0.036(2) Uani 1.00 1 d .
C(5) C -0.1581(8) 0.4383(8) 0.75898(14) 0.0341(17) Uani 1.00 1 d .
C(6) C -0.0656(9) 0.5144(7) 0.77475(15) 0.0332(18) Uani 1.00 1 d .
C(7) C -0.0619(8) 0.4896(6) 0.80151(14) 0.0220(14) Uani 1.00 1 d .
C(8) C 0.0320(9) 0.5420(6) 0.82270(14) 0.0247(16) Uani 1.00 1 d .
C(9) C 0.2071(9) 0.6916(6) 0.83864(13) 0.0235(14) Uani 1.00 1 d .
C(10) C 0.2918(9) 0.8056(6) 0.83468(12) 0.0234(14) Uani 1.00 1 d .
C(11) C 0.3184(9) 0.8801(6) 0.81260(14) 0.0282(18) Uani 1.00 1 d .
C(12) C 0.4019(9) 0.9896(7) 0.81646(16) 0.0329(18) Uani 1.00 1 d .
C(13) C 0.4562(9) 1.0224(7) 0.84124(15) 0.0346(19) Uani 1.00 1 d .
C(14) C 0.4323(8) 0.9481(8) 0.86311(16) 0.0353(18) Uani 1.00 1 d .
C(15) C 0.3495(9) 0.8388(6) 0.85973(15) 0.0277(16) Uani 1.00 1 d .
C(16) C 0.2989(10) 0.7373(5) 0.87730(13) 0.0318(17) Uani 1.00 1 d .
C(17) C 0.2744(9) 0.6573(6) 0.92045(13) 0.0243(15) Uani 1.00 1 d .
C(18) C 0.2997(9) 0.6667(6) 0.94887(13) 0.0236(15) Uani 1.00 1 d .
C(19) C 0.3888(9) 0.7447(7) 0.96428(14) 0.0300(17) Uani 1.00 1 d .
C(20) C 0.3941(10) 0.7235(7) 0.99089(15) 0.0352(19) Uani 1.00 1 d .
C(21) C 0.3092(9) 0.6260(7) 1.00266(15) 0.0331(18) Uani 1.00 1 d .
C(22) C 0.2176(10) 0.5470(6) 0.98698(13) 0.0294(16) Uani 1.00 1 d .
C(23) C 0.2159(8) 0.5688(6) 0.96037(12) 0.0228(12) Uani 1.00 1 d .
C(24) C 0.1411(8) 0.5018(6) 0.93837(14) 0.0242(15) Uani 1.00 1 d .
C(25) C -0.0367(8) 0.3537(6) 0.92277(14) 0.0238(15) Uani 1.00 1 d .
C(26) C -0.1497(8) 0.2564(6) 0.92715(14) 0.0232(15) Uani 1.00 1 d .
C(27) C -0.1930(9) 0.1889(6) 0.94962(13) 0.0251(16) Uani 1.00 1 d .
C(28) C -0.3018(9) 0.0961(6) 0.94615(14) 0.0296(16) Uani 1.00 1 d .
C(29) C -0.3675(9) 0.0711(7) 0.92133(14) 0.0327(17) Uani 1.00 1 d .
C(30) C -0.3239(9) 0.1418(7) 0.89955(15) 0.0338(19) Uani 1.00 1 d .
C(31) C -0.2148(9) 0.2311(6) 0.90257(12) 0.0232(13) Uani 1.00 1 d .
C(32) C -0.1366(9) 0.3135(6) 0.88398(14) 0.0245(15) Uani 1.00 1 d .
C(33) C 0.1519(8) 0.2110(6) 0.82932(14) 0.0209(14) Uani 1.00 1 d .
C(34) C 0.0502(9) 0.1038(6) 0.82500(13) 0.0266(16) Uani 1.00 1 d .
C(35) C -0.0174(8) 0.0555(6) 0.80270(14) 0.0280(16) Uani 1.00 1 d .
C(36) C -0.1133(9) -0.0473(6) 0.80598(15) 0.0326(18) Uani 1.00 1 d .
C(37) C -0.1421(10) -0.1003(7) 0.83047(16) 0.0346(19) Uani 1.00 1 d .
C(38) C -0.0729(9) -0.0515(7) 0.85340(15) 0.0334(18) Uani 1.00 1 d .
C(39) C 0.0223(9) 0.0510(6) 0.84987(14) 0.0272(16) Uani 1.00 1 d .
C(40) C 0.1107(8) 0.1259(6) 0.86885(13) 0.0232(15) Uani 1.00 1 d .
C(41) C 0.2071(9) 0.1626(6) 0.91140(13) 0.0233(14) Uani 1.00 1 d .
C(42) C 0.2241(10) 0.1236(6) 0.93863(13) 0.0262(15) Uani 1.00 1 d .
C(43) C 0.1628(8) 0.0274(6) 0.95360(15) 0.0297(17) Uani 1.00 1 d .
C(44) C 0.2038(10) 0.0201(6) 0.98038(14) 0.0321(16) Uani 1.00 1 d .
C(45) C 0.3059(9) 0.1023(7) 0.99122(14) 0.0331(18) Uani 1.00 1 d .
C(46) C 0.3740(9) 0.1994(7) 0.97631(14) 0.0295(16) Uani 1.00 1 d .
C(47) C 0.3284(8) 0.2084(6) 0.95007(13) 0.0231(16) Uani 1.00 1 d .
C(48) C 0.3725(8) 0.2970(6) 0.92911(14) 0.0233(15) Uani 1.00 1 d .
C(49) C 0.5267(8) 0.4594(6) 0.91264(14) 0.0237(15) Uani 1.00 1 d .
C(50) C 0.6496(7) 0.5483(6) 0.91580(13) 0.0201(14) Uani 1.00 1 d .
C(51) C 0.7304(8) 0.5894(6) 0.93791(13) 0.0264(15) Uani 1.00 1 d .
C(52) C 0.8447(9) 0.6789(6) 0.93405(15) 0.0303(17) Uani 1.00 1 d .
C(53) C 0.8780(9) 0.7231(7) 0.90891(15) 0.0309(17) Uani 1.00 1 d .
C(54) C 0.7946(9) 0.6831(6) 0.88711(14) 0.0268(15) Uani 1.00 1 d .
C(55) C 0.6805(8) 0.5984(6) 0.89101(14) 0.0268(16) Uani 1.00 1 d .
C(56) C 0.5703(7) 0.5394(5) 0.87330(15) 0.0232(14) Uani 1.00 1 d .
C(57) C 0.4745(8) 0.5047(6) 0.83053(14) 0.0234(15) Uani 1.00 1 d .
C(58) C 0.4751(8) 0.5300(6) 0.80235(14) 0.0230(15) Uani 1.00 1 d .
C(59) C 0.5507(8) 0.6156(7) 0.78638(15) 0.0306(17) Uani 1.00 1 d .
C(60) C 0.5188(10) 0.6140(7) 0.75961(15) 0.0367(19) Uani 1.00 1 d .
C(61) C 0.4122(9) 0.5314(7) 0.74875(15) 0.0325(18) Uani 1.00 1 d .
C(62) C 0.3362(8) 0.4447(7) 0.76428(13) 0.0276(16) Uani 1.00 1 d .
C(63) C 0.3683(8) 0.4444(7) 0.79119(12) 0.0250(15) Uani 1.00 1 d .
C(64) C 0.3086(8) 0.3713(6) 0.81320(12) 0.0217(15) Uani 1.00 1 d .
H(1) H -0.3032 0.2558 0.8054 0.037 Uiso 1.00 1 c R
H(2) H -0.3085 0.2927 0.7596 0.043 Uiso 1.00 1 c R
H(3) H -0.1614 0.4512 0.7405 0.041 Uiso 1.00 1 c R
H(4) H -0.0074 0.5807 0.7673 0.040 Uiso 1.00 1 c R
H(5) H 0.2813 0.8572 0.7957 0.034 Uiso 1.00 1 c R
H(6) H 0.4222 1.0431 0.8019 0.040 Uiso 1.00 1 c R
H(7) H 0.5116 1.0985 0.8432 0.041 Uiso 1.00 1 c R
H(8) H 0.4712 0.9711 0.8799 0.042 Uiso 1.00 1 c R
H(9) H 0.4451 0.8115 0.9566 0.036 Uiso 1.00 1 c R
H(10) H 0.4562 0.7754 1.0016 0.042 Uiso 1.00 1 c R
H(11) H 0.3137 0.6136 1.0212 0.040 Uiso 1.00 1 c R
H(12) H 0.1594 0.4811 0.9946 0.035 Uiso 1.00 1 c R
H(13) H -0.1500 0.2058 0.9664 0.030 Uiso 1.00 1 c R
H(14) H -0.3332 0.0479 0.9609 0.036 Uiso 1.00 1 c R
H(15) H -0.4411 0.0064 0.9195 0.039 Uiso 1.00 1 c R
H(16) H -0.3695 0.1278 0.8829 0.041 Uiso 1.00 1 c R
H(17) H 0.0006 0.0910 0.7858 0.034 Uiso 1.00 1 c R
H(18) H -0.1607 -0.0826 0.7909 0.039 Uiso 1.00 1 c R
H(19) H -0.2090 -0.1701 0.8318 0.042 Uiso 1.00 1 c R
H(20) H -0.0906 -0.0870 0.8703 0.040 Uiso 1.00 1 c R
H(21) H 0.0951 -0.0320 0.9460 0.036 Uiso 1.00 1 c R
H(22) H 0.1597 -0.0432 0.9911 0.039 Uiso 1.00 1 c R
H(23) H 0.3317 0.0938 1.0093 0.040 Uiso 1.00 1 c R
H(24) H 0.4466 0.2551 0.9837 0.035 Uiso 1.00 1 c R
H(25) H 0.7084 0.5576 0.9550 0.032 Uiso 1.00 1 c R
H(26) H 0.9000 0.7098 0.9487 0.036 Uiso 1.00 1 c R
H(27) H 0.9587 0.7812 0.9066 0.037 Uiso 1.00 1 c R
H(28) H 0.8167 0.7141 0.8700 0.032 Uiso 1.00 1 c R
H(29) H 0.6219 0.6734 0.7935 0.037 Uiso 1.00 1 c R
H(30) H 0.5710 0.6706 0.7483 0.044 Uiso 1.00 1 c R
H(31) H 0.3915 0.5349 0.7304 0.039 Uiso 1.00 1 c R
H(32) H 0.2651 0.3876 0.7569 0.033 Uiso 1.00 1 c R

loop_
_atom_site_aniso_label
_atom_site_aniso_U_11
_atom_site_aniso_U_22
_atom_site_aniso_U_33
_atom_site_aniso_U_12
_atom_site_aniso_U_13
_atom_site_aniso_U_23
Tb(1) 0.02346(17) 0.02381(15) 0.01960(15) 0.00096(15) -0.00020(15) -0.00020(15)
N(1) 0.019(3) 0.035(3) 0.020(3) -0.002(2) -0.007(2) 0.000(2)
N(2) 0.024(3) 0.028(3) 0.027(3) 0.007(2) 0.002(2) 0.003(2)
N(3) 0.031(3) 0.023(2) 0.020(2) 0.006(3) -0.000(2) 0.005(2)
N(4) 0.023(3) 0.026(3) 0.024(3) -0.002(2) 0.007(2) -0.003(2)
N(5) 0.023(3) 0.021(2) 0.021(2) -0.000(2) 0.001(2) -0.000(2)
N(6) 0.023(3) 0.023(3) 0.028(3) -0.002(2) 0.000(2) -0.003(2)
N(7) 0.026(3) 0.029(3) 0.023(3) -0.001(2) 0.002(2) 0.001(2)
N(8) 0.023(3) 0.029(3) 0.022(3) -0.003(2) 0.004(2) 0.004(2)
N(9) 0.026(3) 0.022(2) 0.025(3) -0.005(2) 0.000(2) -0.004(2)
N(10) 0.028(3) 0.033(3) 0.024(3) 0.000(2) -0.001(2) 0.001(2)
N(11) 0.028(3) 0.030(3) 0.021(2) -0.006(3) -0.003(3) -0.002(2)
N(12) 0.022(3) 0.030(3) 0.029(3) 0.003(2) -0.001(2) -0.002(2)
N(13) 0.019(3) 0.030(3) 0.024(3) 0.001(2) -0.008(2) -0.001(2)
N(14) 0.019(3) 0.031(3) 0.021(2) 0.002(3) 0.001(2) 0.001(2)
N(15) 0.031(3) 0.023(3) 0.015(2) 0.006(2) 0.000(2) -0.007(2)
N(16) 0.031(3) 0.023(2) 0.021(2) 0.003(3) 0.004(3) 0.001(2)
C(1) 0.020(3) 0.027(3) 0.022(3) 0.009(3) -0.001(2) -0.005(2)
C(2) 0.021(3) 0.023(3) 0.026(3) 0.001(2) -0.002(2) -0.001(2)
C(3) 0.039(5) 0.030(3) 0.024(3) -0.002(3) 0.002(3) 0.001(2)
C(4) 0.044(6) 0.043(4) 0.021(3) 0.000(3) -0.002(3) -0.010(3)
C(5) 0.037(4) 0.046(4) 0.020(3) 0.004(4) -0.005(3) -0.007(3)
C(6) 0.032(4) 0.039(4) 0.028(4) -0.001(3) 0.000(3) 0.003(3)
C(7) 0.020(3) 0.029(3) 0.016(3) -0.000(3) -0.005(2) 0.002(2)
C(8) 0.032(4) 0.020(3) 0.021(3) 0.005(3) -0.005(3) 0.001(2)
C(9) 0.023(3) 0.025(3) 0.023(3) 0.004(3) 0.003(3) 0.005(2)
C(10) 0.028(3) 0.023(3) 0.019(3) -0.001(3) 0.005(3) 0.003(2)
C(11) 0.034(5) 0.031(3) 0.020(3) -0.001(3) -0.001(3) 0.001(2)
C(12) 0.034(4) 0.038(4) 0.027(4) -0.005(3) 0.004(3) 0.003(3)
C(13) 0.044(5) 0.032(4) 0.028(4) -0.014(3) -0.001(3) 0.000(3)
C(14) 0.030(4) 0.043(5) 0.033(4) -0.001(3) 0.001(3) -0.000(3)
C(15) 0.029(4) 0.025(3) 0.029(4) -0.002(3) -0.004(3) -0.002(3)
C(16) 0.066(5) 0.017(2) 0.012(3) 0.003(3) -0.000(4) 0.003(2)
C(17) 0.027(4) 0.025(3) 0.021(3) -0.005(3) 0.008(3) -0.003(2)
C(18) 0.028(4) 0.020(3) 0.023(3) 0.003(3) -0.003(3) -0.002(2)
C(19) 0.039(4) 0.030(3) 0.021(3) -0.013(3) 0.004(3) 0.000(3)
C(20) 0.042(5) 0.039(4) 0.025(4) -0.011(4) -0.003(3) 0.002(3)
C(21) 0.035(4) 0.043(4) 0.022(3) -0.003(3) 0.005(3) -0.000(3)
C(22) 0.039(4) 0.029(3) 0.020(3) -0.002(3) 0.002(3) -0.002(2)
C(23) 0.024(3) 0.023(3) 0.021(3) -0.003(4) 0.002(2) -0.000(2)
C(24) 0.027(3) 0.023(3) 0.023(3) 0.012(3) 0.002(3) 0.002(2)
C(25) 0.025(4) 0.023(3) 0.023(3) 0.004(3) 0.003(3) 0.006(2)
C(26) 0.023(3) 0.020(3) 0.027(3) -0.001(3) -0.002(3) 0.000(2)
C(27) 0.034(4) 0.025(3) 0.016(3) 0.006(3) 0.002(3) 0.002(2)
C(28) 0.029(4) 0.036(4) 0.024(3) -0.004(3) 0.007(3) 0.009(2)
C(29) 0.042(4) 0.028(3) 0.028(3) -0.021(4) 0.004(3) 0.001(3)
C(30) 0.038(5) 0.042(4) 0.022(3) -0.008(3) -0.002(3) 0.009(3)
C(31) 0.020(3) 0.030(3) 0.019(3) -0.004(3) 0.001(3) -0.003(2)
C(32) 0.025(3) 0.023(3) 0.026(3) 0.006(3) 0.002(3) 0.002(2)
C(33) 0.022(3) 0.017(3) 0.023(3) 0.005(3) 0.001(2) -0.001(2)
C(34) 0.034(4) 0.031(4) 0.015(3) 0.001(3) 0.002(3) 0.001(2)
C(35) 0.040(4) 0.019(3) 0.025(3) 0.001(3) -0.001(3) -0.002(3)
C(36) 0.039(4) 0.026(4) 0.032(4) -0.007(3) -0.001(3) -0.001(3)
C(37) 0.037(4) 0.031(4) 0.037(4) -0.011(3) -0.013(3) 0.004(3)
C(38) 0.046(5) 0.028(4) 0.026(3) 0.000(3) -0.002(3) 0.003(3)
C(39) 0.036(4) 0.020(3) 0.025(3) 0.001(3) 0.002(3) -0.000(2)
C(40) 0.024(3) 0.024(3) 0.021(3) -0.001(2) 0.004(2) -0.001(2)
C(41) 0.021(3) 0.024(3) 0.024(3) -0.001(3) -0.009(3) 0.001(2)
C(42) 0.034(4) 0.024(3) 0.021(3) -0.000(3) 0.001(3) 0.003(2)
C(43) 0.031(4) 0.021(3) 0.036(4) 0.002(3) -0.004(3) 0.002(3)
C(44) 0.040(4) 0.027(3) 0.029(3) -0.000(3) -0.001(3) 0.007(2)
C(45) 0.039(4) 0.040(4) 0.020(3) 0.000(3) 0.001(3) 0.009(2)
C(46) 0.031(4) 0.028(3) 0.029(4) -0.003(3) -0.005(3) -0.000(3)
C(47) 0.030(4) 0.024(3) 0.015(3) 0.000(3) 0.000(2) 0.001(2)
C(48) 0.017(3) 0.026(3) 0.026(3) 0.011(3) -0.003(3) 0.001(2)
C(49) 0.019(3) 0.030(4) 0.022(3) 0.003(3) -0.001(2) 0.003(2)
C(50) 0.016(3) 0.022(3) 0.022(3) 0.003(2) -0.005(2) 0.001(2)
C(51) 0.023(3) 0.034(3) 0.023(3) 0.009(3) -0.002(2) -0.003(2)
C(52) 0.032(4) 0.027(3) 0.032(4) -0.003(3) -0.005(3) -0.005(3)
C(53) 0.034(4) 0.026(3) 0.033(4) -0.007(3) -0.004(3) 0.002(3)
C(54) 0.029(3) 0.027(3) 0.025(3) -0.000(3) -0.007(3) 0.003(2)
C(55) 0.025(4) 0.025(3) 0.031(3) -0.004(2) 0.001(3) 0.001(2)
C(56) 0.023(3) 0.019(3) 0.028(3) 0.000(2) 0.002(3) 0.007(2)
C(57) 0.024(3) 0.027(3) 0.019(3) 0.003(3) 0.001(2) -0.001(2)
C(58) 0.021(3) 0.031(3) 0.017(3) 0.003(3) 0.002(2) 0.002(2)
C(59) 0.022(4) 0.035(4) 0.035(4) 0.004(3) 0.001(3) 0.000(3)
C(60) 0.041(5) 0.042(4) 0.027(4) 0.001(4) 0.002(3) 0.005(3)
C(61) 0.039(4) 0.036(4) 0.023(3) 0.005(3) 0.004(3) -0.004(3)
C(62) 0.032(4) 0.035(4) 0.016(3) 0.000(3) 0.002(2) 0.003(3)
C(63) 0.028(3) 0.033(3) 0.014(3) 0.002(3) 0.006(2) 0.003(2)
C(64) 0.028(4) 0.023(3) 0.015(3) 0.002(3) -0.004(3) -0.006(2)

loop_
_atom_type_symbol
_atom_type_description
_atom_type_scat_dispersion_real
_atom_type_scat_dispersion_imag
_atom_type_scat_source
C C 0.003 0.002
;
International Tables for Crystallography
(1992, Vol. C, Tables 4.2.6.8 and 6.1.1.4)
;
H H 0.000 0.000
;
International Tables for Crystallography
(1992, Vol. C, Table 6.1.1.4)
;
N N 0.006 0.003
;
International Tables for Crystallography
(1992, Vol. C, Tables 4.2.6.8 and 6.1.1.4)
;
Tb Tb -0.172 4.154
;
International Tables for Crystallography
(1992, Vol. C, Tables 4.2.6.8 and 6.1.1.4)
;

loop_
_geom_angle_atom_site_label_1
_geom_angle_atom_site_label_2
_geom_angle_atom_site_label_3
_geom_angle
_geom_angle_publ_flag
N(1) Tb(1) N(3) 69.9(2) yes
N(1) Tb(1) N(5) 109.20(19) yes
N(1) Tb(1) N(7) 70.1(2) yes
N(1) Tb(1) N(9) 80.9(2) yes
N(1) Tb(1) N(11) 140.3(2) yes
N(1) Tb(1) N(13) 147.17(19) yes
N(1) Tb(1) N(15) 84.99(19) yes
N(3) Tb(1) N(5) 71.03(18) yes
N(3) Tb(1) N(7) 108.8(2) yes
N(3) Tb(1) N(9) 140.96(19) yes
N(3) Tb(1) N(11) 147.1(2) yes
N(3) Tb(1) N(13) 84.6(2) yes
N(3) Tb(1) N(15) 81.1(2) yes
N(5) Tb(1) N(7) 70.17(19) yes
N(5) Tb(1) N(9) 145.55(19) yes
N(5) Tb(1) N(11) 83.51(18) yes
N(5) Tb(1) N(13) 80.11(19) yes
N(5) Tb(1) N(15) 141.00(19) yes
N(7) Tb(1) N(9) 83.7(2) yes
N(7) Tb(1) N(11) 80.2(2) yes
N(7) Tb(1) N(13) 140.25(19) yes
N(7) Tb(1) N(15) 146.9(2) yes
N(9) Tb(1) N(11) 69.95(19) yes
N(9) Tb(1) N(13) 109.6(2) yes
N(9) Tb(1) N(15) 70.82(19) yes
N(11) Tb(1) N(13) 70.5(2) yes
N(11) Tb(1) N(15) 108.9(2) yes
N(13) Tb(1) N(15) 70.45(19) yes
Tb(1) N(1) C(1) 121.2(4) yes
Tb(1) N(1) C(8) 121.1(4) yes
C(1) N(1) C(8) 107.5(5) yes
C(8) N(2) C(9) 123.0(6) yes
Tb(1) N(3) C(9) 123.6(4) yes
Tb(1) N(3) C(16) 124.0(4) yes
C(9) N(3) C(16) 105.9(5) yes
C(16) N(4) C(17) 122.5(6) yes
Tb(1) N(5) C(17) 122.9(4) yes
Tb(1) N(5) C(24) 121.8(4) yes
C(17) N(5) C(24) 108.2(5) yes
C(24) N(6) C(25) 122.8(6) yes
Tb(1) N(7) C(25) 122.2(4) yes
Tb(1) N(7) C(32) 122.4(4) yes
C(25) N(7) C(32) 105.4(5) yes
C(1) N(8) C(32) 122.0(6) yes
Tb(1) N(9) C(33) 121.1(4) yes
Tb(1) N(9) C(40) 123.6(4) yes
C(33) N(9) C(40) 107.3(5) yes
C(40) N(10) C(41) 122.8(6) yes
Tb(1) N(11) C(41) 122.6(5) yes
Tb(1) N(11) C(48) 121.5(4) yes
C(41) N(11) C(48) 107.8(5) yes
C(48) N(12) C(49) 122.8(6) yes
Tb(1) N(13) C(49) 122.4(4) yes
Tb(1) N(13) C(56) 123.5(4) yes
C(49) N(13) C(56) 106.3(5) yes
C(56) N(14) C(57) 122.5(6) yes
Tb(1) N(15) C(57) 122.0(4) yes
Tb(1) N(15) C(64) 122.4(4) yes
C(57) N(15) C(64) 107.0(5) yes
C(33) N(16) C(64) 123.0(5) yes
N(1) C(1) N(8) 128.1(6) yes
N(1) C(1) C(2) 110.3(5) yes
N(8) C(1) C(2) 121.6(6) yes
C(1) C(2) C(3) 133.1(6) yes
C(1) C(2) C(7) 105.6(6) yes
C(3) C(2) C(7) 120.9(6) yes
C(2) C(3) C(4) 117.3(6) yes
C(3) C(4) C(5) 121.8(7) yes
C(4) C(5) C(6) 120.0(6) yes
C(5) C(6) C(7) 117.7(7) yes
C(2) C(7) C(6) 122.1(6) yes
C(2) C(7) C(8) 106.4(6) yes
C(6) C(7) C(8) 131.4(6) yes
N(1) C(8) N(2) 127.2(6) yes
N(1) C(8) C(7) 110.0(6) yes
N(2) C(8) C(7) 122.8(6) yes
N(2) C(9) N(3) 126.5(6) yes
N(2) C(9) C(10) 121.5(5) yes
N(3) C(9) C(10) 112.0(6) yes
C(9) C(10) C(11) 132.8(6) yes
C(9) C(10) C(15) 105.8(5) yes
C(11) C(10) C(15) 121.4(6) yes
C(10) C(11) C(12) 116.8(6) yes
C(11) C(12) C(13) 121.3(7) yes
C(12) C(13) C(14) 122.2(7) yes
C(13) C(14) C(15) 117.5(7) yes
C(10) C(15) C(14) 120.7(6) yes
C(10) C(15) C(16) 104.7(6) yes
C(14) C(15) C(16) 134.6(7) yes
N(3) C(16) N(4) 127.9(6) yes
N(3) C(16) C(15) 111.5(5) yes
N(4) C(16) C(15) 120.5(6) yes
N(4) C(17) N(5) 127.8(6) yes
N(4) C(17) C(18) 122.5(6) yes
N(5) C(17) C(18) 109.7(5) yes
C(17) C(18) C(19) 133.2(6) yes
C(17) C(18) C(23) 106.2(6) yes
C(19) C(18) C(23) 120.5(6) yes
C(18) C(19) C(20) 118.5(7) yes
C(19) C(20) C(21) 121.4(7) yes
C(20) C(21) C(22) 120.1(6) yes
C(21) C(22) C(23) 117.5(6) yes
C(18) C(23) C(22) 122.0(6) yes
C(18) C(23) C(24) 106.1(5) yes
C(22) C(23) C(24) 131.9(6) yes
N(5) C(24) N(6) 128.5(6) yes
N(5) C(24) C(23) 109.5(5) yes
N(6) C(24) C(23) 122.0(6) yes
N(6) C(25) N(7) 125.5(6) yes
N(6) C(25) C(26) 123.3(6) yes
N(7) C(25) C(26) 111.1(6) yes
C(25) C(26) C(27) 132.5(6) yes
C(25) C(26) C(31) 106.3(6) yes
C(27) C(26) C(31) 121.1(6) yes
C(26) C(27) C(28) 116.7(6) yes
C(27) C(28) C(29) 122.1(6) yes
C(28) C(29) C(30) 119.6(7) yes
C(29) C(30) C(31) 118.8(6) yes
C(26) C(31) C(30) 121.6(6) yes
C(26) C(31) C(32) 105.5(6) yes
C(30) C(31) C(32) 132.8(6) yes
N(7) C(32) N(8) 127.3(6) yes
N(7) C(32) C(31) 111.4(6) yes
N(8) C(32) C(31) 121.2(6) yes
N(9) C(33) N(16) 127.9(6) yes
N(9) C(33) C(34) 109.6(5) yes
N(16) C(33) C(34) 122.5(6) yes
C(33) C(34) C(35) 132.5(6) yes
C(33) C(34) C(39) 106.4(6) yes
C(35) C(34) C(39) 121.0(6) yes
C(34) C(35) C(36) 117.1(6) yes
C(35) C(36) C(37) 122.5(7) yes
C(36) C(37) C(38) 120.7(7) yes
C(37) C(38) C(39) 116.3(6) yes
C(34) C(39) C(38) 122.4(6) yes
C(34) C(39) C(40) 106.3(6) yes
C(38) C(39) C(40) 131.3(6) yes
N(9) C(40) N(10) 126.6(6) yes
N(9) C(40) C(39) 110.2(5) yes
N(10) C(40) C(39) 123.2(6) yes
N(10) C(41) N(11) 127.8(6) yes
N(10) C(41) C(42) 121.4(6) yes
N(11) C(41) C(42) 110.8(6) yes
C(41) C(42) C(43) 134.0(7) yes
C(41) C(42) C(47) 106.1(6) yes
C(43) C(42) C(47) 120.0(6) yes
C(42) C(43) C(44) 118.1(6) yes
C(43) C(44) C(45) 121.4(6) yes
C(44) C(45) C(46) 122.0(6) yes
C(45) C(46) C(47) 116.1(6) yes
C(42) C(47) C(46) 122.5(6) yes
C(42) C(47) C(48) 106.4(5) yes
C(46) C(47) C(48) 131.1(6) yes
N(11) C(48) N(12) 128.0(6) yes
N(11) C(48) C(47) 108.9(5) yes
N(12) C(48) C(47) 123.1(6) yes
N(12) C(49) N(13) 126.9(6) yes
N(12) C(49) C(50) 122.9(6) yes
N(13) C(49) C(50) 110.2(5) yes
C(49) C(50) C(51) 132.4(6) yes
C(49) C(50) C(55) 107.2(5) yes
C(51) C(50) C(55) 120.4(6) yes
C(50) C(51) C(52) 117.8(6) yes
C(51) C(52) C(53) 120.7(6) yes
C(52) C(53) C(54) 120.9(7) yes
C(53) C(54) C(55) 118.3(6) yes
C(50) C(55) C(54) 121.8(6) yes
C(50) C(55) C(56) 105.1(5) yes
C(54) C(55) C(56) 133.0(6) yes
N(13) C(56) N(14) 127.0(6) yes
N(13) C(56) C(55) 111.0(6) yes
N(14) C(56) C(55) 122.0(5) yes
N(14) C(57) N(15) 127.5(6) yes
N(14) C(57) C(58) 122.1(6) yes
N(15) C(57) C(58) 110.3(5) yes
C(57) C(58) C(59) 134.1(6) yes
C(57) C(58) C(63) 105.7(6) yes
C(59) C(58) C(63) 120.2(6) yes
C(58) C(59) C(60) 117.8(7) yes
C(59) C(60) C(61) 122.0(7) yes
C(60) C(61) C(62) 121.2(6) yes
C(61) C(62) C(63) 117.4(6) yes
C(58) C(63) C(62) 121.4(6) yes
C(58) C(63) C(64) 105.8(5) yes
C(62) C(63) C(64) 132.7(6) yes
N(15) C(64) N(16) 127.5(5) yes
N(15) C(64) C(63) 110.6(5) yes
N(16) C(64) C(63) 121.8(5) yes
C(2) C(3) H(1) 121.3 no
C(4) C(3) H(1) 121.3 no
C(3) C(4) H(2) 119.1 no
C(5) C(4) H(2) 119.1 no
C(4) C(5) H(3) 120.0 no
C(6) C(5) H(3) 120.0 no
C(5) C(6) H(4) 121.1 no
C(7) C(6) H(4) 121.1 no
C(10) C(11) H(5) 121.6 no
C(12) C(11) H(5) 121.6 no
C(11) C(12) H(6) 119.3 no
C(13) C(12) H(6) 119.4 no
C(12) C(13) H(7) 118.9 no
C(14) C(13) H(7) 118.9 no
C(13) C(14) H(8) 121.2 no
C(15) C(14) H(8) 121.3 no
C(18) C(19) H(9) 120.8 no
C(20) C(19) H(9) 120.7 no
C(19) C(20) H(10) 119.3 no
C(21) C(20) H(10) 119.3 no
C(20) C(21) H(11) 119.9 no
C(22) C(21) H(11) 119.9 no
C(21) C(22) H(12) 121.2 no
C(23) C(22) H(12) 121.3 no
C(26) C(27) H(13) 121.7 no
C(28) C(27) H(13) 121.7 no
C(27) C(28) H(14) 118.9 no
C(29) C(28) H(14) 119.0 no
C(28) C(29) H(15) 120.2 no
C(30) C(29) H(15) 120.2 no
C(29) C(30) H(16) 120.6 no
C(31) C(30) H(16) 120.6 no
C(34) C(35) H(17) 121.4 no
C(36) C(35) H(17) 121.4 no
C(35) C(36) H(18) 118.8 no
C(37) C(36) H(18) 118.8 no
C(36) C(37) H(19) 119.7 no
C(38) C(37) H(19) 119.7 no
C(37) C(38) H(20) 121.8 no
C(39) C(38) H(20) 121.9 no
C(42) C(43) H(21) 120.9 no
C(44) C(43) H(21) 121.0 no
C(43) C(44) H(22) 119.3 no
C(45) C(44) H(22) 119.3 no
C(44) C(45) H(23) 119.0 no
C(46) C(45) H(23) 119.0 no
C(45) C(46) H(24) 122.0 no
C(47) C(46) H(24) 122.0 no
C(50) C(51) H(25) 121.1 no
C(52) C(51) H(25) 121.1 no
C(51) C(52) H(26) 119.7 no
C(53) C(52) H(26) 119.7 no
C(52) C(53) H(27) 119.5 no
C(54) C(53) H(27) 119.6 no
C(53) C(54) H(28) 120.8 no
C(55) C(54) H(28) 120.8 no
C(58) C(59) H(29) 121.1 no
C(60) C(59) H(29) 121.1 no
C(59) C(60) H(30) 119.0 no
C(61) C(60) H(30) 119.0 no
C(60) C(61) H(31) 119.4 no
C(62) C(61) H(31) 119.4 no
C(61) C(62) H(32) 121.3 no
C(63) C(62) H(32) 121.2 no

loop_
_geom_bond_atom_site_label_1
_geom_bond_atom_site_label_2
_geom_bond_distance
_geom_bond_publ_flag
Tb(1) N(1) 2.426(6) yes
Tb(1) N(3) 2.405(5) yes
Tb(1) N(5) 2.408(5) yes
Tb(1) N(7) 2.396(6) yes
Tb(1) N(9) 2.406(5) yes
Tb(1) N(11) 2.422(5) yes
Tb(1) N(13) 2.407(5) yes
Tb(1) N(15) 2.401(5) yes
N(1) C(1) 1.361(9) yes
N(1) C(8) 1.375(9) yes
N(2) C(8) 1.338(9) yes
N(2) C(9) 1.346(9) yes
N(3) C(9) 1.372(8) yes
N(3) C(16) 1.359(9) yes
N(4) C(16) 1.352(8) yes
N(4) C(17) 1.340(9) yes
N(5) C(17) 1.380(9) yes
N(5) C(24) 1.362(9) yes
N(6) C(24) 1.332(9) yes
N(6) C(25) 1.355(9) yes
N(7) C(25) 1.385(9) yes
N(7) C(32) 1.381(9) yes
N(8) C(1) 1.345(9) yes
N(8) C(32) 1.344(9) yes
N(9) C(33) 1.398(9) yes
N(9) C(40) 1.373(9) yes
N(10) C(40) 1.340(9) yes
N(10) C(41) 1.341(9) yes
N(11) C(41) 1.372(9) yes
N(11) C(48) 1.390(9) yes
N(12) C(48) 1.327(9) yes
N(12) C(49) 1.351(9) yes
N(13) C(49) 1.384(9) yes
N(13) C(56) 1.371(8) yes
N(14) C(56) 1.352(9) yes
N(14) C(57) 1.339(9) yes
N(15) C(57) 1.390(9) yes
N(15) C(64) 1.371(8) yes
N(16) C(33) 1.328(9) yes
N(16) C(64) 1.336(9) yes
C(1) C(2) 1.482(10) yes
C(2) C(3) 1.382(10) yes
C(2) C(7) 1.392(9) yes
C(3) C(4) 1.405(10) yes
C(4) C(5) 1.399(11) yes
C(5) C(6) 1.400(11) yes
C(6) C(7) 1.385(10) yes
C(7) C(8) 1.468(10) yes
C(9) C(10) 1.437(10) yes
C(10) C(11) 1.393(9) yes
C(10) C(15) 1.415(10) yes
C(11) C(12) 1.391(11) yes
C(12) C(13) 1.391(11) yes
C(13) C(14) 1.379(11) yes
C(14) C(15) 1.382(11) yes
C(15) C(16) 1.469(10) yes
C(17) C(18) 1.464(9) yes
C(18) C(19) 1.385(10) yes
C(18) C(23) 1.403(9) yes
C(19) C(20) 1.371(10) yes
C(20) C(21) 1.410(11) yes
C(21) C(22) 1.412(10) yes
C(22) C(23) 1.371(9) yes
C(23) C(24) 1.480(9) yes
C(25) C(26) 1.454(10) yes
C(26) C(27) 1.401(9) yes
C(26) C(31) 1.400(9) yes
C(27) C(28) 1.386(10) yes
C(28) C(29) 1.413(10) yes
C(29) C(30) 1.391(10) yes
C(30) C(31) 1.361(10) yes
C(31) C(32) 1.461(9) yes
C(33) C(34) 1.468(10) yes
C(34) C(35) 1.379(10) yes
C(34) C(39) 1.404(9) yes
C(35) C(36) 1.392(10) yes
C(36) C(37) 1.389(11) yes
C(37) C(38) 1.413(11) yes
C(38) C(39) 1.387(10) yes
C(39) C(40) 1.473(10) yes
C(41) C(42) 1.451(9) yes
C(42) C(43) 1.384(10) yes
C(42) C(47) 1.413(10) yes
C(43) C(44) 1.409(10) yes
C(44) C(45) 1.370(11) yes
C(45) C(46) 1.414(10) yes
C(46) C(47) 1.395(9) yes
C(47) C(48) 1.473(9) yes
C(49) C(50) 1.447(9) yes
C(50) C(51) 1.400(9) yes
C(50) C(55) 1.394(9) yes
C(51) C(52) 1.400(10) yes
C(52) C(53) 1.392(10) yes
C(53) C(54) 1.395(10) yes
C(54) C(55) 1.365(10) yes
C(55) C(56) 1.465(9) yes
C(57) C(58) 1.456(10) yes
C(58) C(59) 1.390(10) yes
C(58) C(63) 1.427(10) yes
C(59) C(60) 1.388(10) yes
C(60) C(61) 1.399(11) yes
C(61) C(62) 1.386(10) yes
C(62) C(63) 1.396(9) yes
C(63) C(64) 1.459(9) yes
C(3) H(1) 0.950 no
C(4) H(2) 0.950 no
C(5) H(3) 0.950 no
C(6) H(4) 0.950 no
C(11) H(5) 0.950 no
C(12) H(6) 0.950 no
C(13) H(7) 0.950 no
C(14) H(8) 0.950 no
C(19) H(9) 0.950 no
C(20) H(10) 0.950 no
C(21) H(11) 0.950 no
C(22) H(12) 0.950 no
C(27) H(13) 0.950 no
C(28) H(14) 0.950 no
C(29) H(15) 0.950 no
C(30) H(16) 0.950 no
C(35) H(17) 0.950 no
C(36) H(18) 0.950 no
C(37) H(19) 0.950 no
C(38) H(20) 0.950 no
C(43) H(21) 0.950 no
C(44) H(22) 0.950 no
C(45) H(23) 0.950 no
C(46) H(24) 0.950 no
C(51) H(25) 0.950 no
C(52) H(26) 0.950 no
C(53) H(27) 0.950 no
C(54) H(28) 0.950 no
C(59) H(29) 0.950 no
C(60) H(30) 0.950 no
C(61) H(31) 0.950 no
C(62) H(32) 0.950 no

loop_
_geom_contact_atom_site_label_1
_geom_contact_atom_site_label_2
_geom_contact_distance
_geom_contact_site_symmetry_2
N(1) C(54) 3.562(9) 1_455
N(5) C(52) 3.421(9) 1_455
N(5) C(53) 3.265(9) 1_455
N(6) C(51) 3.381(9) 1_455
N(6) C(52) 3.402(9) 1_455
N(7) C(50) 3.503(9) 1_455
N(7) C(54) 3.589(9) 1_455
N(7) C(55) 3.467(9) 1_455
N(8) N(14) 3.557(8) 1_455
N(8) C(56) 3.375(8) 1_455
N(9) C(13) 3.337(10) 1_545
N(10) C(14) 3.549(10) 1_545
N(12) C(30) 3.578(10) 1_655
N(12) C(31) 3.550(9) 1_655
N(14) N(8) 3.557(8) 1_655
N(14) C(1) 3.433(9) 1_655
N(14) C(2) 3.535(9) 1_655
N(16) C(12) 3.544(9) 1_545
C(1) N(14) 3.433(9) 1_455
C(2) N(14) 3.535(9) 1_455
C(3) C(57) 3.578(10) 1_455
C(3) C(58) 3.343(10) 1_455
C(4) C(58) 3.553(10) 1_455
C(4) C(59) 3.501(11) 1_455
C(4) C(60) 3.591(11) 1_455
C(5) C(59) 3.476(11) 1_455
C(5) C(60) 3.407(11) 1_455
C(6) C(59) 3.600(11) 1_455
C(11) C(34) 3.412(10) 1_565
C(11) C(35) 3.536(10) 1_565
C(12) N(16) 3.544(9) 1_565
C(12) C(33) 3.290(10) 1_565
C(12) C(34) 3.359(11) 1_565
C(13) N(9) 3.337(10) 1_565
C(13) C(33) 3.404(11) 1_565
C(13) C(40) 3.530(11) 1_565
C(14) N(10) 3.549(10) 1_565
C(14) C(30) 3.505(11) 1_665
C(14) C(40) 3.420(10) 1_565
C(19) C(44) 3.449(10) 1_565
C(24) C(52) 3.229(10) 1_455
C(25) C(50) 3.473(10) 1_455
C(25) C(51) 3.330(10) 1_455
C(28) C(46) 3.424(11) 1_455
C(28) C(47) 3.479(10) 1_455
C(29) C(47) 3.384(10) 1_455
C(29) C(48) 3.343(10) 1_455
C(30) N(12) 3.578(10) 1_455
C(30) C(14) 3.505(11) 1_445
C(30) C(48) 3.485(10) 1_455
C(31) N(12) 3.550(9) 1_455
C(31) C(49) 3.368(10) 1_455
C(32) C(50) 3.520(9) 1_455
C(32) C(55) 3.449(10) 1_455
C(32) C(56) 3.569(9) 1_455
C(33) C(12) 3.290(10) 1_545
C(33) C(13) 3.404(11) 1_545
C(34) C(11) 3.412(10) 1_545
C(34) C(12) 3.359(11) 1_545
C(35) C(11) 3.536(10) 1_545
C(38) C(54) 3.500(10) 1_445
C(40) C(13) 3.530(11) 1_545
C(40) C(14) 3.420(10) 1_545
C(44) C(19) 3.449(10) 1_545
C(46) C(28) 3.424(11) 1_655
C(47) C(28) 3.479(10) 1_655
C(47) C(29) 3.384(10) 1_655
C(48) C(29) 3.343(10) 1_655
C(48) C(30) 3.485(10) 1_655
C(49) C(31) 3.368(10) 1_655
C(50) N(7) 3.503(9) 1_655
C(50) C(25) 3.473(10) 1_655
C(50) C(32) 3.520(9) 1_655
C(51) N(6) 3.381(9) 1_655
C(51) C(25) 3.330(10) 1_655
C(52) N(5) 3.421(9) 1_655
C(52) N(6) 3.402(9) 1_655
C(52) C(24) 3.229(10) 1_655
C(53) N(5) 3.265(9) 1_655
C(54) N(1) 3.562(9) 1_655
C(54) N(7) 3.589(9) 1_655
C(54) C(38) 3.500(10) 1_665
C(55) N(7) 3.467(9) 1_655
C(55) C(32) 3.449(10) 1_655
C(56) N(8) 3.375(8) 1_655
C(56) C(32) 3.569(9) 1_655
C(57) C(3) 3.578(10) 1_655
C(58) C(3) 3.343(10) 1_655
C(58) C(4) 3.553(10) 1_655
C(59) C(4) 3.501(11) 1_655
C(59) C(5) 3.476(11) 1_655
C(59) C(6) 3.600(11) 1_655
C(60) C(4) 3.591(11) 1_655
C(60) C(5) 3.407(11) 1_655
N(1) H(28) 3.263 1_455
N(3) H(27) 3.449 1_455
N(4) H(15) 3.560 1_665
N(4) H(27) 3.302 1_455
N(5) H(26) 3.462 1_455
N(5) H(27) 3.164 1_455
N(6) H(23) 3.084 2_457
N(6) H(25) 3.421 1_455
N(6) H(26) 3.466 1_455
N(9) H(7) 3.285 1_545
N(10) H(8) 3.449 1_545
N(11) H(16) 3.537 1_655
N(14) H(19) 3.528 1_665
N(16) H(6) 3.173 1_545
C(3) H(31) 3.599 3_546
C(4) H(5) 3.379 3_546
C(4) H(30) 3.536 3_546
C(4) H(31) 3.520 3_546
C(5) H(5) 3.104 3_546
C(5) H(17) 3.121 3_556
C(5) H(30) 3.478 1_455
C(6) H(17) 3.233 3_556
C(6) H(29) 3.371 1_455
C(7) H(29) 3.428 1_455
C(8) H(28) 3.566 1_455
C(11) H(3) 3.123 3_556
C(12) H(31) 3.036 3_656
C(13) H(16) 2.843 1_665
C(14) H(15) 3.137 1_665
C(14) H(16) 2.777 1_665
C(16) H(27) 3.381 1_455
C(17) H(27) 3.160 1_455
C(18) H(26) 3.554 1_455
C(19) H(22) 3.320 1_565
C(20) H(22) 3.228 1_565
C(20) H(22) 3.161 2_557
C(20) H(26) 3.147 2_467
C(21) H(10) 3.292 2_467
C(21) H(14) 2.900 2_557
C(21) H(22) 3.230 2_557
C(21) H(26) 3.127 2_467
C(22) H(10) 3.035 2_467
C(22) H(14) 2.866 2_557
C(23) H(10) 3.422 2_467
C(23) H(26) 3.218 1_455
C(24) H(26) 3.111 1_455
C(25) H(25) 3.525 1_455
C(27) H(11) 3.541 2_457
C(27) H(23) 3.120 2_457
C(28) H(11) 2.960 2_457
C(28) H(12) 3.139 2_457
C(28) H(24) 3.379 1_455
C(29) H(8) 2.754 1_445
C(30) H(7) 3.243 1_445
C(30) H(8) 2.748 1_445
C(33) H(6) 3.288 1_545
C(33) H(7) 3.462 1_545
C(34) H(6) 3.544 1_545
C(35) H(3) 2.920 3_546
C(35) H(4) 3.574 3_546
C(35) H(5) 3.393 1_545
C(36) H(3) 3.382 3_546
C(36) H(31) 3.194 3_546
C(36) H(32) 3.531 3_546
C(37) H(28) 2.837 1_445
C(38) H(27) 3.244 1_445
C(38) H(28) 2.804 1_445
C(41) H(8) 3.483 1_545
C(41) H(15) 3.543 1_655
C(42) H(15) 3.349 1_655
C(43) H(9) 3.389 1_545
C(44) H(9) 3.302 1_545
C(44) H(10) 3.589 1_545
C(44) H(25) 3.386 2_457
C(45) H(12) 3.320 2_557
C(45) H(13) 2.990 2_557
C(45) H(14) 3.582 1_655
C(45) H(25) 3.331 2_457
C(46) H(12) 3.492 2_557
C(46) H(13) 3.086 2_557
C(46) H(14) 3.141 1_655
C(47) H(14) 3.482 1_655
C(47) H(15) 3.339 1_655
C(48) H(15) 3.532 1_655
C(51) H(23) 3.432 2_557
C(52) H(10) 3.446 2_567
C(52) H(11) 3.179 2_567
C(53) H(20) 2.828 1_665
C(54) H(19) 3.212 1_665
C(54) H(20) 2.779 1_665
C(57) H(1) 3.531 1_655
C(58) H(1) 3.512 1_655
C(60) H(2) 2.828 3_556
C(60) H(3) 3.448 1_655
C(60) H(6) 3.254 3_646
C(60) H(32) 3.576 3_656
C(61) H(2) 3.579 1_655
C(61) H(2) 2.953 3_556
C(61) H(6) 2.960 3_646
C(61) H(18) 3.232 3_556
C(62) H(2) 3.534 1_655
C(62) H(18) 3.215 3_556
C(62) H(30) 3.092 3_646
C(63) H(1) 3.596 1_655
C(63) H(30) 3.574 3_646
H(1) C(57) 3.531 1_455
H(1) C(58) 3.512 1_455
H(1) C(63) 3.596 1_455
H(1) H(6) 3.318 1_445
H(1) H(7) 3.023 1_445
H(1) H(31) 3.069 3_546
H(2) C(60) 2.828 3_546
H(2) C(61) 3.579 1_455
H(2) C(61) 2.953 3_546
H(2) C(62) 3.534 1_455
H(2) H(5) 2.899 3_546
H(2) H(30) 2.684 3_546
H(2) H(31) 2.880 3_546
H(3) C(11) 3.123 3_546
H(3) C(35) 2.920 3_556
H(3) C(36) 3.382 3_556
H(3) C(60) 3.448 1_455
H(3) H(5) 2.343 3_546
H(3) H(6) 3.297 3_546
H(3) H(17) 2.450 3_556
H(3) H(18) 3.277 3_556
H(3) H(30) 3.342 1_455
H(4) C(35) 3.574 3_556
H(4) H(17) 2.703 3_556
H(5) C(4) 3.379 3_556
H(5) C(5) 3.104 3_556
H(5) C(35) 3.393 1_565
H(5) H(2) 2.899 3_556
H(5) H(3) 2.343 3_556
H(5) H(17) 3.543 1_565
H(6) N(16) 3.173 1_565
H(6) C(33) 3.288 1_565
H(6) C(34) 3.544 1_565
H(6) C(60) 3.254 3_656
H(6) C(61) 2.960 3_656
H(6) H(1) 3.318 1_665
H(6) H(3) 3.297 3_556
H(6) H(30) 2.888 3_656
H(6) H(31) 2.323 3_656
H(7) N(9) 3.285 1_565
H(7) C(30) 3.243 1_665
H(7) C(33) 3.462 1_565
H(7) H(1) 3.023 1_665
H(7) H(16) 2.293 1_665
H(8) N(10) 3.449 1_565
H(8) C(29) 2.754 1_665
H(8) C(30) 2.748 1_665
H(8) C(41) 3.483 1_565
H(8) H(15) 2.189 1_665
H(8) H(16) 2.184 1_665
H(9) C(43) 3.389 1_565
H(9) C(44) 3.302 1_565
H(9) H(11) 3.533 2_567
H(9) H(14) 3.192 1_665
H(9) H(15) 2.974 1_665
H(9) H(21) 3.548 1_565
H(9) H(22) 3.435 1_565
H(10) C(21) 3.292 2_567
H(10) C(22) 3.035 2_567
H(10) C(23) 3.422 2_567
H(10) C(44) 3.589 1_565
H(10) C(52) 3.446 2_467
H(10) H(11) 3.560 2_567
H(10) H(12) 3.153 2_567
H(10) H(22) 3.292 1_565
H(10) H(22) 3.073 2_557
H(10) H(23) 3.579 1_565
H(10) H(25) 3.576 2_467
H(10) H(26) 2.573 2_467
H(11) C(27) 3.541 2_557
H(11) C(28) 2.960 2_557
H(11) C(52) 3.179 2_467
H(11) H(9) 3.533 2_467
H(11) H(10) 3.560 2_467
H(11) H(13) 3.467 2_557
H(11) H(14) 2.335 2_557
H(11) H(21) 3.112 2_557
H(11) H(22) 3.204 2_557
H(11) H(26) 2.537 2_467
H(12) C(28) 3.139 2_557
H(12) C(45) 3.320 2_457
H(12) C(46) 3.492 2_457
H(12) H(10) 3.153 2_467
H(12) H(13) 3.271 2_557
H(12) H(14) 2.281 2_557
H(12) H(23) 3.005 2_457
H(12) H(24) 3.322 2_457
H(13) C(45) 2.990 2_457
H(13) C(46) 3.086 2_457
H(13) H(11) 3.467 2_457
H(13) H(12) 3.271 2_457
H(13) H(23) 2.466 2_457
H(13) H(24) 2.705 2_457
H(14) C(21) 2.900 2_457
H(14) C(22) 2.866 2_457
H(14) C(45) 3.582 1_455
H(14) C(46) 3.141 1_455
H(14) C(47) 3.482 1_455
H(14) H(9) 3.192 1_445
H(14) H(11) 2.335 2_457
H(14) H(12) 2.281 2_457
H(14) H(24) 3.155 1_455
H(15) N(4) 3.560 1_445
H(15) C(14) 3.137 1_445
H(15) C(41) 3.543 1_455
H(15) C(42) 3.349 1_455
H(15) C(47) 3.339 1_455
H(15) C(48) 3.532 1_455
H(15) H(8) 2.189 1_445
H(15) H(9) 2.974 1_445
H(16) N(11) 3.537 1_455
H(16) C(13) 2.843 1_445
H(16) C(14) 2.777 1_445
H(16) H(7) 2.293 1_445
H(16) H(8) 2.184 1_445
H(17) C(5) 3.121 3_546
H(17) C(6) 3.233 3_546
H(17) H(3) 2.450 3_546
H(17) H(4) 2.703 3_546
H(17) H(5) 3.543 1_545
H(18) C(61) 3.232 3_546
H(18) C(62) 3.215 3_546
H(18) H(3) 3.277 3_546
H(18) H(29) 3.228 1_445
H(18) H(31) 2.622 3_546
H(18) H(32) 2.615 3_546
H(19) N(14) 3.528 1_445
H(19) C(54) 3.212 1_445
H(19) H(28) 2.307 1_445
H(19) H(29) 2.962 1_445
H(20) C(53) 2.828 1_445
H(20) C(54) 2.779 1_445
H(20) H(27) 2.354 1_445
H(20) H(28) 2.267 1_445
H(21) H(9) 3.548 1_545
H(21) H(11) 3.112 2_457
H(21) H(26) 3.242 1_445
H(21) H(27) 3.067 1_445
H(22) C(19) 3.320 1_545
H(22) C(20) 3.228 1_545
H(22) C(20) 3.161 2_457
H(22) C(21) 3.230 2_457
H(22) H(9) 3.435 1_545
H(22) H(10) 3.292 1_545
H(22) H(10) 3.073 2_457
H(22) H(11) 3.204 2_457
H(22) H(25) 2.774 2_457
H(23) N(6) 3.084 2_557
H(23) C(27) 3.120 2_557
H(23) C(51) 3.432 2_457
H(23) H(10) 3.579 1_545
H(23) H(12) 3.005 2_557
H(23) H(13) 2.466 2_557
H(23) H(25) 2.658 2_457
H(24) C(28) 3.379 1_655
H(24) H(12) 3.322 2_557
H(24) H(13) 2.705 2_557
H(24) H(14) 3.155 1_655
H(25) N(6) 3.421 1_655
H(25) C(25) 3.525 1_655
H(25) C(44) 3.386 2_557
H(25) C(45) 3.331 2_557
H(25) H(10) 3.576 2_567
H(25) H(22) 2.774 2_557
H(25) H(23) 2.658 2_557
H(26) N(5) 3.462 1_655
H(26) N(6) 3.466 1_655
H(26) C(18) 3.554 1_655
H(26) C(20) 3.147 2_567
H(26) C(21) 3.127 2_567
H(26) C(23) 3.218 1_655
H(26) C(24) 3.111 1_655
H(26) H(10) 2.573 2_567
H(26) H(11) 2.537 2_567
H(26) H(21) 3.242 1_665
H(27) N(3) 3.449 1_655
H(27) N(4) 3.302 1_655
H(27) N(5) 3.164 1_655
H(27) C(16) 3.381 1_655
H(27) C(17) 3.160 1_655
H(27) C(38) 3.244 1_665
H(27) H(20) 2.354 1_665
H(27) H(21) 3.067 1_665
H(28) N(1) 3.263 1_655
H(28) C(8) 3.566 1_655
H(28) C(37) 2.837 1_665
H(28) C(38) 2.804 1_665
H(28) H(19) 2.307 1_665
H(28) H(20) 2.267 1_665
H(29) C(6) 3.371 1_655
H(29) C(7) 3.428 1_655
H(29) H(18) 3.228 1_665
H(29) H(19) 2.962 1_665
H(29) H(32) 3.569 3_656
H(30) C(4) 3.536 3_556
H(30) C(5) 3.478 1_655
H(30) C(62) 3.092 3_656
H(30) C(63) 3.574 3_656
H(30) H(2) 2.684 3_556
H(30) H(3) 3.342 1_655
H(30) H(6) 2.888 3_646
H(30) H(32) 2.734 3_656
H(31) C(3) 3.599 3_556
H(31) C(4) 3.520 3_556
H(31) C(12) 3.036 3_646
H(31) C(36) 3.194 3_556
H(31) H(1) 3.069 3_556
H(31) H(2) 2.880 3_556
H(31) H(6) 2.323 3_646
H(31) H(18) 2.622 3_556
H(32) C(36) 3.531 3_556
H(32) C(60) 3.576 3_646
H(32) H(18) 2.615 3_556
H(32) H(29) 3.569 3_646
H(32) H(30) 2.734 3_646

loop_
_geom_torsion_atom_site_label_1
_geom_torsion_atom_site_label_2
_geom_torsion_atom_site_label_3
_geom_torsion_atom_site_label_4
_geom_torsion
N(1) Tb(1) N(3) C(9) -47.9(6)
N(1) Tb(1) N(3) C(16) 164.4(6)
N(3) Tb(1) N(1) C(1) -169.4(5)
N(3) Tb(1) N(1) C(8) 49.7(5)
N(1) Tb(1) N(5) C(17) -105.1(5)
N(1) Tb(1) N(5) C(24) 107.7(5)
N(5) Tb(1) N(1) C(1) -109.0(5)
N(5) Tb(1) N(1) C(8) 110.1(5)
N(1) Tb(1) N(7) C(25) -170.6(5)
N(1) Tb(1) N(7) C(32) 48.9(5)
N(7) Tb(1) N(1) C(1) -49.5(5)
N(7) Tb(1) N(1) C(8) 169.6(5)
N(1) Tb(1) N(9) C(33) 40.4(5)
N(1) Tb(1) N(9) C(40) -104.6(5)
N(9) Tb(1) N(1) C(1) 37.0(5)
N(9) Tb(1) N(1) C(8) -103.9(5)
N(1) Tb(1) N(11) C(41) -1.7(6)
N(1) Tb(1) N(11) C(48) -146.4(5)
N(11) Tb(1) N(1) C(1) -5.5(6)
N(11) Tb(1) N(1) C(8) -146.4(4)
N(1) Tb(1) N(13) C(49) 148.3(4)
N(1) Tb(1) N(13) C(56) 3.4(7)
N(13) Tb(1) N(1) C(1) 149.3(4)
N(13) Tb(1) N(1) C(8) 8.4(7)
N(1) Tb(1) N(15) C(57) 109.7(5)
N(1) Tb(1) N(15) C(64) -34.0(5)
N(15) Tb(1) N(1) C(1) 108.3(5)
N(15) Tb(1) N(1) C(8) -32.6(5)
N(3) Tb(1) N(5) C(17) -45.4(5)
N(3) Tb(1) N(5) C(24) 167.5(5)
N(5) Tb(1) N(3) C(9) -167.6(6)
N(5) Tb(1) N(3) C(16) 44.7(5)
N(3) Tb(1) N(7) C(25) -111.3(5)
N(3) Tb(1) N(7) C(32) 108.3(5)
N(7) Tb(1) N(3) C(9) -107.3(6)
N(7) Tb(1) N(3) C(16) 105.0(6)
N(3) Tb(1) N(9) C(33) -1.1(7)
N(3) Tb(1) N(9) C(40) -146.1(5)
N(9) Tb(1) N(3) C(9) -3.7(8)
N(9) Tb(1) N(3) C(16) -151.4(5)
N(3) Tb(1) N(11) C(41) 149.5(5)
N(3) Tb(1) N(11) C(48) 4.9(8)
N(11) Tb(1) N(3) C(9) 151.2(5)
N(11) Tb(1) N(3) C(16) 3.5(8)
N(3) Tb(1) N(13) C(49) 109.7(5)
N(3) Tb(1) N(13) C(56) -35.2(5)
N(13) Tb(1) N(3) C(9) 111.0(6)
N(13) Tb(1) N(3) C(16) -36.7(6)
N(3) Tb(1) N(15) C(57) 39.3(5)
N(3) Tb(1) N(15) C(64) -104.4(5)
N(15) Tb(1) N(3) C(9) 40.0(6)
N(15) Tb(1) N(3) C(16) -107.7(6)
N(5) Tb(1) N(7) C(25) -50.5(5)
N(5) Tb(1) N(7) C(32) 169.1(5)
N(7) Tb(1) N(5) C(17) -164.5(5)
N(7) Tb(1) N(5) C(24) 48.3(5)
N(5) Tb(1) N(9) C(33) 151.2(4)
N(5) Tb(1) N(9) C(40) 6.2(7)
N(9) Tb(1) N(5) C(17) 152.6(4)
N(9) Tb(1) N(5) C(24) 5.5(7)
N(5) Tb(1) N(11) C(41) 110.7(5)
N(5) Tb(1) N(11) C(48) -34.0(5)
N(11) Tb(1) N(5) C(17) 113.5(5)
N(11) Tb(1) N(5) C(24) -33.6(5)
N(5) Tb(1) N(13) C(49) 38.1(5)
N(5) Tb(1) N(13) C(56) -106.8(5)
N(13) Tb(1) N(5) C(17) 42.3(5)
N(13) Tb(1) N(5) C(24) -104.9(5)
N(5) Tb(1) N(15) C(57) -4.9(6)
N(5) Tb(1) N(15) C(64) -148.6(4)
N(15) Tb(1) N(5) C(17) 1.3(6)
N(15) Tb(1) N(5) C(24) -145.8(5)
N(7) Tb(1) N(9) C(33) 111.2(5)
N(7) Tb(1) N(9) C(40) -33.8(5)
N(9) Tb(1) N(7) C(25) 106.8(5)
N(9) Tb(1) N(7) C(32) -33.7(5)
N(7) Tb(1) N(11) C(41) 39.8(5)
N(7) Tb(1) N(11) C(48) -104.9(5)
N(11) Tb(1) N(7) C(25) 36.1(5)
N(11) Tb(1) N(7) C(32) -104.3(5)
N(7) Tb(1) N(13) C(49) -3.5(6)
N(7) Tb(1) N(13) C(56) -148.4(4)
N(13) Tb(1) N(7) C(25) -6.5(6)
N(13) Tb(1) N(7) C(32) -146.9(4)
N(7) Tb(1) N(15) C(57) 150.2(4)
N(7) Tb(1) N(15) C(64) 6.5(7)
N(15) Tb(1) N(7) C(25) 145.9(4)
N(15) Tb(1) N(7) C(32) 5.4(7)
N(9) Tb(1) N(11) C(41) -47.0(5)
N(9) Tb(1) N(11) C(48) 168.4(6)
N(11) Tb(1) N(9) C(33) -166.9(5)
N(11) Tb(1) N(9) C(40) 48.1(5)
N(9) Tb(1) N(13) C(49) -107.6(5)
N(9) Tb(1) N(13) C(56) 107.4(5)
N(13) Tb(1) N(9) C(33) -107.4(5)
N(13) Tb(1) N(9) C(40) 107.6(5)
N(9) Tb(1) N(15) C(57) -168.2(5)
N(9) Tb(1) N(15) C(64) 48.1(5)
N(15) Tb(1) N(9) C(33) -47.4(5)
N(15) Tb(1) N(9) C(40) 167.6(5)
N(11) Tb(1) N(13) C(49) -48.5(5)
N(11) Tb(1) N(13) C(56) 166.6(5)
N(13) Tb(1) N(11) C(41) -167.5(5)
N(13) Tb(1) N(11) C(48) 47.8(5)
N(11) Tb(1) N(15) C(57) -108.4(5)
N(11) Tb(1) N(15) C(64) 107.9(5)
N(15) Tb(1) N(11) C(41) -107.3(5)
N(15) Tb(1) N(11) C(48) 108.0(5)
N(13) Tb(1) N(15) C(57) -48.2(5)
N(13) Tb(1) N(15) C(64) 168.2(5)
N(15) Tb(1) N(13) C(49) -167.9(5)
N(15) Tb(1) N(13) C(56) 47.2(5)
Tb(1) N(1) C(1) N(8) 38.5(9)
Tb(1) N(1) C(1) C(2) -141.5(4)
Tb(1) N(1) C(8) N(2) -38.6(9)
Tb(1) N(1) C(8) C(7) 141.2(5)
C(1) N(1) C(8) N(2) 175.9(7)
C(1) N(1) C(8) C(7) -4.4(8)
C(8) N(1) C(1) N(8) -176.0(7)
C(8) N(1) C(1) C(2) 4.0(7)
C(8) N(2) C(9) N(3) 8.2(12)
C(8) N(2) C(9) C(10) -171.3(7)
C(9) N(2) C(8) N(1) -4.2(12)
C(9) N(2) C(8) C(7) 176.0(6)
Tb(1) N(3) C(9) N(2) 32.6(11)
Tb(1) N(3) C(9) C(10) -147.9(5)
Tb(1) N(3) C(16) N(4) -33.1(11)
Tb(1) N(3) C(16) C(15) 149.2(5)
C(9) N(3) C(16) N(4) 174.5(7)
C(9) N(3) C(16) C(15) -3.2(9)
C(16) N(3) C(9) N(2) -174.8(7)
C(16) N(3) C(9) C(10) 4.7(9)
C(16) N(4) C(17) N(5) 1.9(12)
C(16) N(4) C(17) C(18) -176.1(7)
C(17) N(4) C(16) N(3) -3.5(12)
C(17) N(4) C(16) C(15) 174.0(7)
Tb(1) N(5) C(17) N(4) 35.7(10)
Tb(1) N(5) C(17) C(18) -146.2(4)
Tb(1) N(5) C(24) N(6) -35.0(9)
Tb(1) N(5) C(24) C(23) 146.6(4)
C(17) N(5) C(24) N(6) 173.6(7)
C(17) N(5) C(24) C(23) -4.8(7)
C(24) N(5) C(17) N(4) -173.4(7)
C(24) N(5) C(17) C(18) 4.8(8)
C(24) N(6) C(25) N(7) 3.0(11)
C(24) N(6) C(25) C(26) -176.1(6)
C(25) N(6) C(24) N(5) -4.9(11)
C(25) N(6) C(24) C(23) 173.3(6)
Tb(1) N(7) C(25) N(6) 39.0(9)
Tb(1) N(7) C(25) C(26) -141.9(5)
Tb(1) N(7) C(32) N(8) -36.8(9)
Tb(1) N(7) C(32) C(31) 142.3(5)
C(25) N(7) C(32) N(8) 177.2(7)
C(25) N(7) C(32) C(31) -3.7(8)
C(32) N(7) C(25) N(6) -174.9(7)
C(32) N(7) C(25) C(26) 4.2(8)
C(1) N(8) C(32) N(7) -3.2(11)
C(1) N(8) C(32) C(31) 177.8(6)
C(32) N(8) C(1) N(1) 1.7(11)
C(32) N(8) C(1) C(2) -178.2(6)
Tb(1) N(9) C(33) N(16) 35.8(9)
Tb(1) N(9) C(33) C(34) -145.4(4)
Tb(1) N(9) C(40) N(10) -37.3(9)
Tb(1) N(9) C(40) C(39) 143.7(4)
C(33) N(9) C(40) N(10) 173.7(7)
C(33) N(9) C(40) C(39) -5.3(7)
C(40) N(9) C(33) N(16) -174.2(7)
C(40) N(9) C(33) C(34) 4.6(7)
C(40) N(10) C(41) N(11) 2.3(12)
C(40) N(10) C(41) C(42) -175.6(7)
C(41) N(10) C(40) N(9) -2.0(11)
C(41) N(10) C(40) C(39) 176.9(7)
Tb(1) N(11) C(41) N(10) 36.0(10)
Tb(1) N(11) C(41) C(42) -146.0(5)
Tb(1) N(11) C(48) N(12) -34.4(10)
Tb(1) N(11) C(48) C(47) 146.3(4)
C(41) N(11) C(48) N(12) 176.4(7)
C(41) N(11) C(48) C(47) -3.0(8)
C(48) N(11) C(41) N(10) -175.2(7)
C(48) N(11) C(41) C(42) 2.9(8)
C(48) N(12) C(49) N(13) 6.7(11)
C(48) N(12) C(49) C(50) -172.8(6)
C(49) N(12) C(48) N(11) -6.8(11)
C(49) N(12) C(48) C(47) 172.5(6)
Tb(1) N(13) C(49) N(12) 35.1(9)
Tb(1) N(13) C(49) C(50) -145.3(4)
Tb(1) N(13) C(56) N(14) -33.1(9)
Tb(1) N(13) C(56) C(55) 145.7(4)
C(49) N(13) C(56) N(14) 177.3(6)
C(49) N(13) C(56) C(55) -3.9(7)
C(56) N(13) C(49) N(12) -174.8(6)
C(56) N(13) C(49) C(50) 4.8(7)
C(56) N(14) C(57) N(15) 4.3(11)
C(56) N(14) C(57) C(58) -177.8(6)
C(57) N(14) C(56) N(13) -6.6(10)
C(57) N(14) C(56) C(55) 174.7(6)
Tb(1) N(15) C(57) N(14) 36.9(9)
Tb(1) N(15) C(57) C(58) -141.2(4)
Tb(1) N(15) C(64) N(16) -35.6(9)
Tb(1) N(15) C(64) C(63) 140.9(5)
C(57) N(15) C(64) N(16) 176.0(7)
C(57) N(15) C(64) C(63) -7.4(8)
C(64) N(15) C(57) N(14) -174.6(7)
C(64) N(15) C(57) C(58) 7.3(8)
C(33) N(16) C(64) N(15) -4.3(11)
C(33) N(16) C(64) C(63) 179.5(6)
C(64) N(16) C(33) N(9) 3.8(11)
C(64) N(16) C(33) C(34) -174.8(6)
N(1) C(1) C(2) C(3) 170.9(7)
N(1) C(1) C(2) C(7) -2.1(7)
N(8) C(1) C(2) C(3) -9.1(12)
N(8) C(1) C(2) C(7) 177.9(6)
C(1) C(2) C(3) C(4) -172.7(7)
C(1) C(2) C(7) C(6) 175.9(6)
C(1) C(2) C(7) C(8) -0.6(7)
C(3) C(2) C(7) C(6) 1.9(11)
C(3) C(2) C(7) C(8) -174.6(6)
C(7) C(2) C(3) C(4) -0.6(11)
C(2) C(3) C(4) C(5) -0.1(10)
C(3) C(4) C(5) C(6) -0.4(10)
C(4) C(5) C(6) C(7) 1.6(11)
C(5) C(6) C(7) C(2) -2.3(11)
C(5) C(6) C(7) C(8) 173.2(7)
C(2) C(7) C(8) N(1) 3.1(8)
C(2) C(7) C(8) N(2) -177.2(6)
C(6) C(7) C(8) N(1) -173.0(7)
C(6) C(7) C(8) N(2) 6.8(12)
N(2) C(9) C(10) C(11) -3.1(14)
N(2) C(9) C(10) C(15) 175.2(7)
N(3) C(9) C(10) C(11) 177.4(8)
N(3) C(9) C(10) C(15) -4.3(9)
C(9) C(10) C(11) C(12) 176.9(8)
C(9) C(10) C(15) C(14) -177.3(7)
C(9) C(10) C(15) C(16) 2.1(8)
C(11) C(10) C(15) C(14) 1.2(12)
C(11) C(10) C(15) C(16) -179.4(7)
C(15) C(10) C(11) C(12) -1.2(11)
C(10) C(11) C(12) C(13) 0.2(9)
C(11) C(12) C(13) C(14) 0.9(12)
C(12) C(13) C(14) C(15) -0.9(12)
C(13) C(14) C(15) C(10) -0.1(9)
C(13) C(14) C(15) C(16) -179.4(8)
C(10) C(15) C(16) N(3) 0.6(9)
C(10) C(15) C(16) N(4) -177.2(7)
C(14) C(15) C(16) N(3) 180.0(8)
C(14) C(15) C(16) N(4) 2.1(14)
N(4) C(17) C(18) C(19) -7.8(13)
N(4) C(17) C(18) C(23) 175.4(6)
N(5) C(17) C(18) C(19) 173.9(8)
N(5) C(17) C(18) C(23) -2.8(8)
C(17) C(18) C(19) C(20) -175.9(8)
C(17) C(18) C(23) C(22) 177.8(7)
C(17) C(18) C(23) C(24) -0.0(6)
C(19) C(18) C(23) C(22) 0.5(10)
C(19) C(18) C(23) C(24) -177.3(7)
C(23) C(18) C(19) C(20) 0.5(10)
C(18) C(19) C(20) C(21) -1.1(12)
C(19) C(20) C(21) C(22) 0.7(12)
C(20) C(21) C(22) C(23) 0.3(8)
C(21) C(22) C(23) C(18) -0.9(11)
C(21) C(22) C(23) C(24) 176.3(7)
C(18) C(23) C(24) N(5) 2.9(8)
C(18) C(23) C(24) N(6) -175.6(6)
C(22) C(23) C(24) N(5) -174.6(7)
C(22) C(23) C(24) N(6) 6.9(12)
N(6) C(25) C(26) C(27) -6.7(12)
N(6) C(25) C(26) C(31) 176.0(6)
N(7) C(25) C(26) C(27) 174.1(7)
N(7) C(25) C(26) C(31) -3.2(8)
C(25) C(26) C(27) C(28) -176.5(7)
C(25) C(26) C(31) C(30) 178.7(7)
C(25) C(26) C(31) C(32) 0.8(7)
C(27) C(26) C(31) C(30) 1.0(11)
C(27) C(26) C(31) C(32) -176.9(6)
C(31) C(26) C(27) C(28) 0.5(10)
C(26) C(27) C(28) C(29) -0.6(11)
C(27) C(28) C(29) C(30) -0.6(12)
C(28) C(29) C(30) C(31) 2.1(11)
C(29) C(30) C(31) C(26) -2.3(11)
C(29) C(30) C(31) C(32) 174.9(7)
C(26) C(31) C(32) N(7) 1.8(8)
C(26) C(31) C(32) N(8) -179.0(6)
C(30) C(31) C(32) N(7) -175.7(8)
C(30) C(31) C(32) N(8) 3.4(13)
N(9) C(33) C(34) C(35) 176.0(7)
N(9) C(33) C(34) C(39) -2.0(8)
N(16) C(33) C(34) C(35) -5.2(13)
N(16) C(33) C(34) C(39) 176.8(6)
C(33) C(34) C(35) C(36) -178.0(7)
C(33) C(34) C(39) C(38) 178.5(7)
C(33) C(34) C(39) C(40) -1.2(8)
C(35) C(34) C(39) C(38) 0.2(9)
C(35) C(34) C(39) C(40) -179.4(6)
C(39) C(34) C(35) C(36) -0.2(8)
C(34) C(35) C(36) C(37) 0.4(10)
C(35) C(36) C(37) C(38) -0.6(11)
C(36) C(37) C(38) C(39) 0.5(10)
C(37) C(38) C(39) C(34) -0.4(9)
C(37) C(38) C(39) C(40) 179.2(7)
C(34) C(39) C(40) N(9) 4.1(8)
C(34) C(39) C(40) N(10) -174.9(6)
C(38) C(39) C(40) N(9) -175.6(7)
C(38) C(39) C(40) N(10) 5.4(13)
N(10) C(41) C(42) C(43) -2.9(14)
N(10) C(41) C(42) C(47) 176.5(7)
N(11) C(41) C(42) C(43) 178.9(8)
N(11) C(41) C(42) C(47) -1.6(9)
C(41) C(42) C(43) C(44) -178.5(8)
C(41) C(42) C(47) C(46) -179.4(7)
C(41) C(42) C(47) C(48) -0.2(7)
C(43) C(42) C(47) C(46) 0.2(9)
C(43) C(42) C(47) C(48) 179.3(7)
C(47) C(42) C(43) C(44) 2.1(11)
C(42) C(43) C(44) C(45) -2.6(11)
C(43) C(44) C(45) C(46) 0.7(12)
C(44) C(45) C(46) C(47) 1.5(11)
C(45) C(46) C(47) C(42) -2.0(11)
C(45) C(46) C(47) C(48) 179.1(7)
C(42) C(47) C(48) N(11) 2.0(8)
C(42) C(47) C(48) N(12) -177.4(7)
C(46) C(47) C(48) N(11) -179.0(7)
C(46) C(47) C(48) N(12) 1.6(12)
N(12) C(49) C(50) C(51) -6.2(12)
N(12) C(49) C(50) C(55) 175.7(6)
N(13) C(49) C(50) C(51) 174.2(7)
N(13) C(49) C(50) C(55) -3.9(7)
C(49) C(50) C(51) C(52) -179.7(7)
C(49) C(50) C(55) C(54) -178.0(6)
C(49) C(50) C(55) C(56) 1.4(7)
C(51) C(50) C(55) C(54) 3.7(10)
C(51) C(50) C(55) C(56) -176.9(6)
C(55) C(50) C(51) C(52) -1.8(10)
C(50) C(51) C(52) C(53) -1.2(10)
C(51) C(52) C(53) C(54) 2.5(11)
C(52) C(53) C(54) C(55) -0.7(11)
C(53) C(54) C(55) C(50) -2.3(10)
C(53) C(54) C(55) C(56) 178.4(7)
C(50) C(55) C(56) N(13) 1.5(7)
C(50) C(55) C(56) N(14) -179.6(6)
C(54) C(55) C(56) N(13) -179.2(7)
C(54) C(55) C(56) N(14) -0.3(9)
N(14) C(57) C(58) C(59) -4.3(13)
N(14) C(57) C(58) C(63) 177.4(6)
N(15) C(57) C(58) C(59) 173.9(8)
N(15) C(57) C(58) C(63) -4.4(8)
C(57) C(58) C(59) C(60) -178.3(8)
C(57) C(58) C(63) C(62) 178.2(6)
C(57) C(58) C(63) C(64) -0.2(6)
C(59) C(58) C(63) C(62) -0.4(9)
C(59) C(58) C(63) C(64) -178.7(6)
C(63) C(58) C(59) C(60) -0.3(8)
C(58) C(59) C(60) C(61) 1.3(12)
C(59) C(60) C(61) C(62) -1.8(12)
C(60) C(61) C(62) C(63) 1.1(11)
C(61) C(62) C(63) C(58) -0.0(10)
C(61) C(62) C(63) C(64) 177.8(7)
C(58) C(63) C(64) N(15) 4.7(8)
C(58) C(63) C(64) N(16) -178.5(6)
C(62) C(63) C(64) N(15) -173.3(7)
C(62) C(63) C(64) N(16) 3.4(13)
